data_7250764
loop_
_publ_author_name
'Esrafili, Leili'
'Cheung, Ocean'
'Adriaensens, Peter'
'Derveaux, Elien'
'Glasby, Lawson T.'
'Moghadam, Peyman Z.'
'Vande Velde, Christophe M. L.'

_publ_section_title
;
 Unlocking porosity: structural tuning of urea-based MOFs via reaction
 parameter control
;
_journal_issue 34
_journal_name_full 'RSC Advances'
_journal_page_first 27531
_journal_page_last 27543
_journal_paper_doi 10.1039/D5RA02649K
_journal_volume 15
_journal_year 2025
_chemical_absolute_configuration unk
_chemical_formula_moiety 'C52 H40 N12 O13 Zn4, 6.333[C1H3N1O2], 2.667[C1H3N1O2]'
_chemical_formula_sum 'C61 H67 N21 O31 Zn4'
_chemical_formula_weight 1851.917
_chemical_name_systematic di-Zinc-4,4'-(carbonylbis(azanediyl))dibenzoate;1,3-di(pyridin-4-yl)urea;hemioxide
_space_group_crystal_system hexagonal
_space_group_IT_number 180
_space_group_name_Hall 'P 62 2 (0 0 4)'
_space_group_name_H-M_alt 'P 62 2 2'
_symmetry_Int_Tables_number 180
_audit_creation_date 2025-05-28
_audit_creation_method
;
Olex2 1.5-alpha
(compiled 2025.04.05 svn.rf049d14d for OlexSys, GUI svn.r7224)
;
_audit_update_record
;
2025-07-04 deposited with the CCDC.	2025-07-23 downloaded from the CCDC.
;
_cell_angle_alpha 90
_cell_angle_beta 90
_cell_angle_gamma 120
_cell_formula_units_Z 3
_cell_length_a 32.347(3)
_cell_length_b 32.347(3)
_cell_length_c 7.5375(10)
_cell_measurement_reflns_used 9582
_cell_measurement_temperature 100(2)
_cell_measurement_theta_max 72.355
_cell_measurement_theta_min 4.174
_cell_volume 6830.1(13)
_computing_cell_refinement 'CrysAlisPro 1.171.43.76a (Rigaku OD, 2023)'
_computing_data_collection 'CrysAlisPro 1.171.43.76a (Rigaku OD, 2023)'
_computing_data_reduction 'CrysAlisPro 1.171.43.76a (Rigaku OD, 2023)'
_computing_molecular_graphics 'Olex2 1.5-alpha (Dolomanov et al., 2009)'
_computing_publication_material 'Olex2 1.5-alpha (Dolomanov et al., 2009)'
_computing_structure_refinement 'olex2.refine 1.5-alpha (Bourhis et al., 2015)'
_computing_structure_solution 'SHELXT 2018/2 (Sheldrick, 2018)'
_diffrn_ambient_temperature 100.15
_diffrn_measured_fraction_theta_full 0.9988
_diffrn_measured_fraction_theta_max 0.9989
_diffrn_measurement_device_type 'Bruker D8 4-circle goniometer'
_diffrn_radiation_type 'Cu K\a'
_diffrn_radiation_wavelength 1.54178
_diffrn_reflns_av_R_equivalents 0.0475
_diffrn_reflns_av_unetI/netI 0.0154
_diffrn_reflns_Laue_measured_fraction_full 0.9988
_diffrn_reflns_Laue_measured_fraction_max 0.9989
_diffrn_reflns_limit_h_max 40
_diffrn_reflns_limit_h_min -32
_diffrn_reflns_limit_k_max 36
_diffrn_reflns_limit_k_min -40
_diffrn_reflns_limit_l_max 9
_diffrn_reflns_limit_l_min -9
_diffrn_reflns_number 78568
_diffrn_reflns_point_group_measured_fraction_full 0.9993
_diffrn_reflns_point_group_measured_fraction_max 0.9994
_diffrn_reflns_theta_full 67.6786
_diffrn_reflns_theta_max 74.42
_diffrn_reflns_theta_min 4.18
_exptl_absorpt_coefficient_mu 1.923
_exptl_absorpt_correction_T_max 0.7536
_exptl_absorpt_correction_T_min 0.6167
_exptl_absorpt_correction_type multi-scan
_exptl_absorpt_process_details
;
SADABS 2016/2: Krause, L., Herbst-Irmer, R., Sheldrick G.M. & Stalke D.,
 J. Appl. Cryst. 48 (2015) 3-10
;
_exptl_crystal_colour 'light brown'
_exptl_crystal_colour_modifier light
_exptl_crystal_colour_primary brown
_exptl_crystal_density_diffrn 1.351
_exptl_crystal_description needle
_exptl_crystal_F_000 2835.871
_exptl_crystal_recrystallization_method 'solvothermal synthesis, solvent exchange with nitromethane'
_exptl_crystal_size_max 0.05
_exptl_crystal_size_mid 0.01
_exptl_crystal_size_min 0.008
_refine_diff_density_max 0.1778
_refine_diff_density_min -0.2503
_refine_diff_density_rms 0.0297
_refine_ls_abs_structure_details 'Hooft, R.W.W., Straver, L.H., Spek, A.L. (2010). J. Appl. Cryst., 43, 665-668.'
_refine_ls_abs_structure_Flack -0.040(7)
_refine_ls_d_res_high 0.8003
_refine_ls_d_res_low 10.5881
_refine_ls_goodness_of_fit_ref 1.0210
_refine_ls_hydrogen_treatment constr
_refine_ls_matrix_type full
_refine_ls_number_constraints 20
_refine_ls_number_parameters 186
_refine_ls_number_reflns 4692
_refine_ls_number_restraints 309
_refine_ls_restrained_S_all 0.9877
_refine_ls_R_factor_all 0.0220
_refine_ls_R_factor_gt 0.0214
_refine_ls_shift/su_max 0.0002
_refine_ls_shift/su_mean 0.0001
_refine_ls_structure_factor_coef Fsqd
_refine_ls_weighting_details 'w=1/[\s^2^(Fo^2^)+(0.0347P)^2^+0.9190P] where P=(Fo^2^+2Fc^2^)/3'
_refine_ls_weighting_scheme calc
_refine_ls_wR_factor_gt 0.0586
_refine_ls_wR_factor_ref 0.0589
_reflns_Friedel_coverage 1.000
_reflns_limit_h_max 35
_reflns_limit_h_min -34
_reflns_limit_k_max 20
_reflns_limit_k_min -19
_reflns_limit_l_max 9
_reflns_limit_l_min -9
_reflns_number_gt 4580
_reflns_number_total 4692
_reflns_threshold_expression I>=2u(I)
_cod_data_source_file d5ra02649k1.cif
_cod_data_source_block 2024S007_UA_3_EX_NM_a
_cod_original_cell_volume 6830.1(12)
_cod_original_sg_symbol_Hall ' P 62 2 (0 0 4)'
_cod_database_code 7250764
_olex2_refinement_description
;
1. Fixed Uiso
 At 1.2 times of:
  All C(H) groups, All N(H) groups
2. Uiso/Uaniso restraints and constraints
All non-hydrogen atoms have similar U: within 2A with sigma of 0.04 and sigma
for terminal atoms of 0.08 within 2A
3. Rigid body (RIGU) restrains
 All non-hydrogen atoms
 with sigma for 1-2 distances of 0.004 and sigma for 1-3 distances of 0.004
4.a Aromatic/amide H refined with riding coordinates:
 N1(H1), C3(H3), C4(H4), C6(H6), C7(H7), N52(H52), C52(H52a), C53(H53),
 C55(H55), C56(H56)
;
_platon_squeeze_special_details
;
A solvent mask was calculated and 834 electrons were 
found in a volume of 3455\%A^3^ in 2 voids per unit cell. 
This is consistent with the presence of 
6.333[C1H3N1O2], 2.667[C1H3N1O2] per Unit Cell 
which account for 864 electrons 
per unit cell.
;
_platon_squeeze_void_probe_radius 1.20
_olex2_submission_special_instructions 'No special instructions were received'

loop_
_space_group_symop_id
_space_group_symop_operation_xyz
1 x,y,z
2 x-y,x,z+1/3
3 y,-x+y,z+2/3
4 -y,x-y,z+2/3
5 -x+y,-x,z+1/3
6 x-y,-y,-z
7 -x,-x+y,-z+1/3
8 -x,-y,z
9 y,x,-z+2/3
10 -y,-x,-z+2/3
11 -x+y,y,-z
12 x,x-y,-z+1/3

loop_
_atom_site_label
_atom_site_type_symbol
_atom_site_fract_x
_atom_site_fract_y
_atom_site_fract_z
_atom_site_U_iso_or_equiv
_atom_site_adp_type
_atom_site_occupancy
_atom_site_site_symmetry_order
_atom_site_refinement_flags_posn
_atom_site_refinement_flags_adp
_atom_site_refinement_flags_occupancy
Zn1 Zn 0.488979(7) 0.449805(6) 0.50293(2) 0.03737(6) Uani 1.000000 1 . U .
O1 O 0.54887(4) 0.48099(4) 0.63464(14) 0.0498(3) Uani 1.000000 1 . U .
O2 O 0.56676(4) 0.55747(5) 0.62631(16) 0.0572(3) Uani 1.000000 1 . U .
O3 O 0.75650(5) 0.51300(10) 1.0 0.0870(7) Uani 1.000000 2 S TU P
O4 O 0.5 0.5 0.3333333333333333 0.0357(4) Uani 1.000000 4 S TU P
O54 O 0.50476(6) 0.25238(3) 0.16666666666666666 0.0571(4) Uani 1.000000 2 S TU P
N1 N 0.75938(6) 0.58385(8) 0.9449(2) 0.0696(4) Uani 1.000000 1 . U .
H1 H 0.77798(6) 0.61500(8) 0.9523(2) 0.0835(5) Uiso 1.000000 1 R . .
C2 C 0.62306(6) 0.53947(7) 0.7413(2) 0.0496(4) Uani 1.000000 1 . U .
C3 C 0.65593(8) 0.58734(8) 0.7670(3) 0.0663(5) Uani 1.000000 1 . U .
H3 H 0.64770(8) 0.61087(8) 0.7373(3) 0.0796(6) Uiso 1.000000 1 R . .
C4 C 0.70051(8) 0.60105(9) 0.8353(3) 0.0741(6) Uani 1.000000 1 . U .
H4 H 0.72263(8) 0.63396(9) 0.8535(3) 0.0889(7) Uiso 1.000000 1 R . .
C5 C 0.71341(7) 0.56712(9) 0.8780(3) 0.0632(5) Uani 1.000000 1 . U .
C6 C 0.67993(6) 0.51886(7) 0.8569(3) 0.0582(4) Uani 1.000000 1 . U .
H6 H 0.68772(6) 0.49523(7) 0.8899(3) 0.0699(5) Uiso 1.000000 1 R . .
C7 C 0.63526(6) 0.50545(7) 0.7877(2) 0.0524(4) Uani 1.000000 1 . U .
H7 H 0.61273(6) 0.47255(7) 0.7717(2) 0.0628(5) Uiso 1.000000 1 R . .
C8 C 0.77821(7) 0.55642(13) 1.0 0.0662(7) Uani 1.000000 2 S TU P
N51 N 0.47302(5) 0.38441(5) 0.42468(18) 0.0456(3) Uani 1.000000 1 . U .
N52 N 0.43359(6) 0.24890(5) 0.2283(2) 0.0572(4) Uani 1.000000 1 . U .
H52 H 0.40252(6) 0.22943(5) 0.2260(2) 0.0686(4) Uiso 1.000000 1 R . .
C1 C 0.57579(6) 0.52436(6) 0.6619(2) 0.0468(3) Uani 1.000000 1 . U .
C52 C 0.42742(7) 0.35102(6) 0.3994(3) 0.0543(4) Uani 1.000000 1 . U .
H52a H 0.40325(7) 0.35856(6) 0.4262(3) 0.0651(5) Uiso 1.000000 1 R . .
C53 C 0.41401(7) 0.30600(6) 0.3358(3) 0.0581(4) Uani 1.000000 1 . U .
H53 H 0.38118(7) 0.28309(6) 0.3208(3) 0.0697(5) Uiso 1.000000 1 R . .
C54 C 0.44894(7) 0.29441(6) 0.2938(2) 0.0513(4) Uani 1.000000 1 . U .
C55 C 0.49619(6) 0.32874(5) 0.3222(3) 0.0492(3) Uani 1.000000 1 . U .
H55 H 0.52107(6) 0.32215(5) 0.2964(3) 0.0590(4) Uiso 1.000000 1 R . .
C56 C 0.50654(6) 0.37252(6) 0.3883(2) 0.0479(4) Uani 1.000000 1 . U .
H56 H 0.53903(6) 0.39559(6) 0.4094(2) 0.0575(4) Uiso 1.000000 1 R . .
C58 C 0.46127(9) 0.23064(5) 0.16666666666666666 0.0513(5) Uani 1.000000 2 S TU P

loop_
_atom_site_aniso_label
_atom_site_aniso_U_11
_atom_site_aniso_U_22
_atom_site_aniso_U_33
_atom_site_aniso_U_12
_atom_site_aniso_U_13
_atom_site_aniso_U_23
Zn1 0.05007(11) 0.04582(10) 0.03474(9) 0.03786(9) 0.00536(8) 0.00400(8)
O1 0.0596(6) 0.0679(7) 0.0437(6) 0.0482(6) -0.0028(5) 0.0058(5)
O2 0.0711(7) 0.0728(7) 0.0558(7) 0.0571(6) -0.0245(6) -0.0217(6)
O3 0.0528(6) 0.1016(15) 0.1230(19) 0.0508(8) -0.0193(10) 0.000000
O4 0.0463(7) 0.0463(7) 0.0288(8) 0.0339(8) -0.000000 0.000000
O54 0.0684(10) 0.0433(5) 0.0680(10) 0.0342(5) -0.000000 -0.0065(7)
N1 0.0580(9) 0.0959(12) 0.0717(11) 0.0511(8) -0.0177(8) -0.0074(9)
C2 0.0589(9) 0.0777(11) 0.0355(7) 0.0517(8) -0.0077(6) -0.0082(7)
C3 0.0752(11) 0.0829(13) 0.0664(12) 0.0587(10) -0.0232(9) -0.0162(9)
C4 0.0720(11) 0.0854(12) 0.0833(14) 0.0532(10) -0.0293(11) -0.0178(12)
C5 0.0601(9) 0.0991(13) 0.0535(10) 0.0570(9) -0.0076(8) -0.0053(9)
C6 0.0585(9) 0.0851(11) 0.0539(10) 0.0530(9) -0.0033(8) 0.0047(9)
C7 0.0556(8) 0.0777(11) 0.0449(9) 0.0491(8) -0.0031(7) 0.0038(7)
C8 0.0522(8) 0.115(2) 0.0521(13) 0.0576(10) -0.0035(9) 0.000000
N51 0.0577(7) 0.0482(7) 0.0466(7) 0.0384(6) 0.0094(6) 0.0071(6)
N52 0.0631(8) 0.0461(7) 0.0694(10) 0.0327(6) 0.0037(7) -0.0015(6)
C1 0.0623(8) 0.0730(9) 0.0294(6) 0.0521(7) -0.0036(6) -0.0042(7)
C52 0.0584(9) 0.0547(9) 0.0650(11) 0.0398(8) 0.0088(8) 0.0053(8)
C53 0.0583(9) 0.0527(8) 0.0727(11) 0.0348(7) 0.0016(9) -0.0005(9)
C54 0.0696(9) 0.0434(7) 0.0539(10) 0.0381(7) 0.0050(8) 0.0028(6)
C55 0.0586(8) 0.0472(7) 0.0563(9) 0.0374(6) 0.0070(8) 0.0038(7)
C56 0.0588(9) 0.0491(8) 0.0512(9) 0.0386(7) 0.0086(7) 0.0048(7)
C58 0.0677(13) 0.0448(7) 0.0489(12) 0.0339(7) -0.000000 -0.0015(8)

loop_
_atom_type_symbol
_atom_type_scat_dispersion_real
_atom_type_scat_dispersion_imag
_atom_type_scat_Cromer_Mann_a1
_atom_type_scat_Cromer_Mann_a2
_atom_type_scat_Cromer_Mann_a3
_atom_type_scat_Cromer_Mann_a4
_atom_type_scat_Cromer_Mann_b1
_atom_type_scat_Cromer_Mann_b2
_atom_type_scat_Cromer_Mann_b3
_atom_type_scat_Cromer_Mann_b4
_atom_type_scat_Cromer_Mann_c
_atom_type_scat_source
_atom_type_scat_dispersion_source
C 0.01788 0.00908 2.31000 1.02000 1.58860 0.86500 20.84390 10.20750 0.56870 51.65120 0.21560 'International Tables Volume C Table 6.1.1.4 (pp. 500-502)' 'Brennan, Cowan, Rev. Sci. Instrum., 1992, 63, 850'
H 0.00000 0.00000 0.49300 0.32291 0.14019 0.04081 10.51090 26.12570 3.14236 57.79970 0.00304 'International Tables Volume C Table 6.1.1.4 (pp. 500-502)' 'Brennan, Cowan, Rev. Sci. Instrum., 1992, 63, 850'
N 0.03110 0.01806 12.21260 3.13220 2.01250 1.16630 0.00570 9.89330 28.99750 0.58260 -11.52900 'International Tables Volume C Table 6.1.1.4 (pp. 500-502)' 'Brennan, Cowan, Rev. Sci. Instrum., 1992, 63, 850'
O 0.04960 0.03233 3.04850 2.28680 1.54630 0.86700 13.27710 5.70110 0.32390 32.90890 0.25080 'International Tables Volume C Table 6.1.1.4 (pp. 500-502)' 'Brennan, Cowan, Rev. Sci. Instrum., 1992, 63, 850'
Zn -1.54255 0.67970 14.07430 7.03180 5.16520 2.41000 3.26550 0.23330 10.31630 58.70970 1.30410 'International Tables Volume C Table 6.1.1.4 (pp. 500-502)' 'Brennan, Cowan, Rev. Sci. Instrum., 1992, 63, 850'

loop_
_geom_angle_atom_site_label_1
_geom_angle_atom_site_label_2
_geom_angle_atom_site_label_3
_geom_angle
_geom_angle_site_symmetry_1
_geom_angle_site_symmetry_3
_geom_angle_publ_flag
O2 Zn1 O1 116.26(5) 8_665 . ?
O4 Zn1 O1 100.48(3) 10_665 . ?
O4 Zn1 O2 100.79(3) 10_665 8_665 ?
N51 Zn1 O1 111.21(5) . . ?
N51 Zn1 O2 106.32(6) . 8_665 ?
N51 Zn1 O4 121.97(4) . 10_665 ?
C1 O1 Zn1 128.45(9) . . ?
C1 O2 Zn1 126.25(11) . 8_665 ?
Zn1 O4 Zn1 98.286(11) 8_665 . ?
Zn1 O4 Zn1 98.286(11) 9 10_665 ?
Zn1 O4 Zn1 111.670(10) 9 8_665 ?
Zn1 O4 Zn1 111.670(10) 10_665 . ?
Zn1 O4 Zn1 119.118(11) 10_665 8_665 ?
Zn1 O4 Zn1 119.118(11) 9 . ?
C5 N1 H1 116.88(13) . . ?
C8 N1 H1 116.88(15) 11_657 . ?
C8 N1 C5 126.2(2) 11_657 . ?
C7 C2 C3 119.21(16) . . ?
C1 C2 C3 120.97(15) . . ?
C1 C2 C7 119.81(17) . . ?
H3 C3 C2 119.79(10) . . ?
C4 C3 C2 120.42(18) . . ?
C4 C3 H3 119.79(13) . . ?
H4 C4 C3 119.67(13) . . ?
C5 C4 C3 120.7(2) . . ?
C5 C4 H4 119.67(13) . . ?
C4 C5 N1 117.3(2) . . ?
C6 C5 N1 123.70(18) . . ?
C6 C5 C4 119.01(17) . . ?
H6 C6 C5 120.07(9) . . ?
C7 C6 C5 119.86(16) . . ?
C7 C6 H6 120.07(11) . . ?
C6 C7 C2 120.81(19) . . ?
H7 C7 C2 119.60(11) . . ?
H7 C7 C6 119.60(11) . . ?
N1 C8 O3 124.18(15) 11_657 . ?
N1 C8 O3 124.18(15) . . ?
N1 C8 N1 111.6(3) . 11_657 ?
C52 N51 Zn1 119.61(10) . . ?
C56 N51 Zn1 122.90(13) . . ?
C56 N51 C52 117.43(15) . . ?
C54 N52 H52 116.18(10) . . ?
C58 N52 H52 116.18(11) 12 . ?
C58 N52 C54 127.64(17) 12 . ?
O2 C1 O1 126.08(15) . . ?
C2 C1 O1 117.68(14) . . ?
C2 C1 O2 116.24(16) . . ?
H52a C52 N51 118.66(9) . . ?
C53 C52 N51 122.68(16) . . ?
C53 C52 H52a 118.66(11) . . ?
H53 C53 C52 120.22(11) . . ?
C54 C53 C52 119.55(17) . . ?
C54 C53 H53 120.22(11) . . ?
C53 C54 N52 117.28(17) . . ?
C55 C54 N52 124.85(15) . . ?
C55 C54 C53 117.87(15) . . ?
H55 C55 C54 120.51(9) . . ?
C56 C55 C54 118.98(14) . . ?
C56 C55 H55 120.51(10) . . ?
C55 C56 N51 123.45(17) . . ?
H56 C56 N51 118.27(10) . . ?
H56 C56 C55 118.27(10) . . ?
N52 C58 O54 124.28(11) . . ?
N52 C58 O54 124.28(11) 12 . ?
N52 C58 N52 111.4(2) . 12 ?

loop_
_geom_bond_atom_site_label_1
_geom_bond_atom_site_label_2
_geom_bond_distance
_geom_bond_site_symmetry_2
_geom_bond_publ_flag
Zn1 Zn1 2.9561(4) 8_665 ?
Zn1 O1 1.9499(12) . ?
Zn1 O2 1.9355(10) 8_665 ?
Zn1 O4 1.9542(2) 10_665 ?
Zn1 N51 1.9993(13) . ?
O1 C1 1.244(2) . ?
O2 C1 1.2717(19) . ?
O3 C8 1.216(4) . ?
O54 C58 1.218(3) . ?
N1 H1 0.8800 . ?
N1 C5 1.398(2) . ?
N1 C8 1.368(3) 11_657 ?
C2 C3 1.385(3) . ?
C2 C7 1.387(2) . ?
C2 C1 1.479(2) . ?
C3 H3 0.9500 . ?
C3 C4 1.379(3) . ?
C4 H4 0.9500 . ?
C4 C5 1.393(3) . ?
C5 C6 1.394(3) . ?
C6 H6 0.9500 . ?
C6 C7 1.386(2) . ?
C7 H7 0.9500 . ?
N51 C52 1.336(2) . ?
N51 C56 1.348(2) . ?
N52 H52 0.8800 . ?
N52 C54 1.388(2) . ?
N52 C58 1.377(2) 12 ?
C52 H52a 0.9500 . ?
C52 C53 1.381(2) . ?
C53 H53 0.9500 . ?
C53 C54 1.393(2) . ?
C54 C55 1.385(2) . ?
C55 H55 0.9500 . ?
C55 C56 1.375(2) . ?
C56 H56 0.9500 . ?

loop_
_geom_torsion_atom_site_label_1
_geom_torsion_atom_site_label_2
_geom_torsion_atom_site_label_3
_geom_torsion_atom_site_label_4
_geom_torsion
_geom_torsion_site_symmetry_1
_geom_torsion_site_symmetry_2
_geom_torsion_site_symmetry_3
_geom_torsion_site_symmetry_4
_geom_torsion_publ_flag
Zn1 O1 C1 O2 9.00(14) . . . . ?
Zn1 O1 C1 C2 -170.33(13) . . . . ?
Zn1 O2 C1 O1 -5.34(15) 8_665 . . . ?
Zn1 O2 C1 C2 174.00(13) 8_665 . . . ?
Zn1 N51 C52 C53 176.20(15) . . . . ?
Zn1 N51 C56 C55 -175.14(13) . . . . ?
O1 C1 C2 C3 176.59(17) . . . . ?
O1 C1 C2 C7 -2.02(18) . . . . ?
O2 C1 C2 C3 -2.80(19) . . . . ?
O2 C1 C2 C7 178.59(15) . . . . ?
O3 C8 N1 C5 -1.17(10) . . . . ?
O3 C8 N1 C5 -1.17(10) . . 11_657 11_657 ?
O3 C8 N1 C8 0.0 . . . 11_657 ?
O54 C58 N52 C54 2.60(9) . . . . ?
O54 C58 N52 C54 2.60(9) . . 12 12 ?
N1 C5 C4 C3 179.4(2) . . . . ?
N1 C5 C6 C7 -179.34(19) . . . . ?
N1 C8 N1 C5 178.83(10) 11_657 . . . ?
N1 C8 N1 C8 0.0 . 11_657 11_657 . ?
C2 C3 C4 C5 0.7(3) . . . . ?
C2 C7 C6 C5 -1.0(2) . . . . ?
C3 C2 C7 C6 -0.8(2) . . . . ?
C3 C4 C5 C6 -2.4(3) . . . . ?
C4 C3 C2 C7 0.9(3) . . . . ?
C4 C3 C2 C1 -177.7(2) . . . . ?
C4 C5 N1 C8 177.63(17) . . . 11_657 ?
C4 C5 C6 C7 2.6(2) . . . . ?
C5 N1 C8 O3 -1.2(2) . . 11_657 . ?
C5 N1 C8 N1 178.83(11) . . 11_657 11_657 ?
C6 C5 N1 C8 -0.5(2) . . . 11_657 ?
C6 C7 C2 C1 177.86(17) . . . . ?
C8 N1 C5 C4 177.6(2) . . . . ?
C8 N1 C5 C6 -0.5(2) . . . . ?
C8 N1 C8 O3 0.0 . . 11_657 . ?
C8 N1 C8 N1 0.0 . . 11_657 11_657 ?
N51 C52 C53 C54 -0.7(2) . . . . ?
N51 C56 C55 C54 -1.2(2) . . . . ?
N52 C54 C53 C52 -179.23(17) . . . . ?
N52 C54 C55 C56 -179.82(18) . . . . ?
N52 C58 N52 C54 -177.40(9) 12 . . . ?
C52 N51 C56 C55 2.02(19) . . . . ?
C52 C53 C54 C55 1.5(2) . . . . ?
C53 C52 N51 C56 -1.1(2) . . . . ?
C53 C54 N52 C58 175.07(14) . . . . ?
C53 C54 C55 C56 -0.6(2) . . . . ?
C55 C54 N52 C58 -5.7(2) . . . . ?

loop_
_platon_squeeze_void_nr
_platon_squeeze_void_average_x
_platon_squeeze_void_average_y
_platon_squeeze_void_average_z
_platon_squeeze_void_volume
_platon_squeeze_void_count_electrons
_platon_squeeze_void_content
1 0.000 0.000 -0.019 2639 594 '19 C1H3N1O2'
2 0.333 0.667 -0.007 408 120 '4 C1H3N1O2'
3 0.667 0.333 0.331 408 120 '4 C1H3N1O2'

loop_
_restr_U_similar_atom_site_label_1
_restr_U_similar_atom_site_label_2
_restr_U_similar_weight_param
Zn1 O1 0.0400
Zn1 O4 0.0800
Zn1 N51 0.0400
O1 C1 0.0400
O2 C1 0.0800
O3 C8 0.0800
O54 C58 0.0800
N1 C5 0.0400
N1 C8 0.0400
C2 C3 0.0400
C2 C7 0.0400
C2 C1 0.0400
C3 C4 0.0400
C4 C5 0.0400
C5 C6 0.0400
C6 C7 0.0400
N51 C52 0.0400
N51 C56 0.0400
N52 C54 0.0400
N52 C58 0.0400
C52 C53 0.0400
C53 C54 0.0400
C54 C55 0.0400
C55 C56 0.0400

loop_
_restr_rigu_atom_site_label_1
_restr_rigu_atom_site_label_2
_restr_rigu_target_weight_param
_restr_rigu_u13_diff
_restr_rigu_u23_diff
_restr_rigu_u33_diff
Zn1 O1 0.004000 0.008716 -0.005354 -0.002574
Zn1 O4 0.004000 0.003222 0.002781 -0.001996
Zn1 N51 0.004000 0.000548 0.004429 -0.005393
Zn1 C1 0.004000 0.009590 -0.015646 -0.008381
Zn1 C52 0.004000 -0.000063 0.007377 -0.010622
Zn1 C56 0.004000 0.000244 0.003464 -0.007757
O1 O2 0.004000 -0.007824 -0.023492 -0.002036
O1 O4 0.004000 0.006422 -0.001707 0.002708
O1 C2 0.004000 0.002210 -0.010273 0.004231
O1 N51 0.004000 0.014532 0.008232 0.008029
O1 C1 0.004000 -0.000399 -0.012110 -0.001876
O2 C2 0.004000 -0.003732 0.002086 -0.000503
O2 C1 0.004000 -0.009899 -0.000207 -0.000863
O3 N1 0.004000 0.001802 -0.001937 0.004601
O3 C8 0.004000 -0.000000 -0.000000 -0.013569
O4 N51 0.004000 -0.000844 0.000738 0.000963
O54 N52 0.004000 0.003940 -0.000473 0.004782
O54 C58 0.004000 0.000000 -0.000000 0.000637
N1 C4 0.004000 -0.005488 -0.005903 -0.004906
N1 C5 0.004000 -0.005180 0.000733 -0.004975
N1 C6 0.004000 0.004083 0.008538 -0.006397
N1 C8 0.004000 -0.006823 0.008095 -0.004722
C2 C3 0.004000 -0.004210 -0.007373 -0.005195
C2 C4 0.004000 -0.001967 -0.005742 -0.001607
C2 C6 0.004000 0.001072 0.000905 -0.000367
C2 C7 0.004000 -0.006722 -0.001318 0.001817
C2 C1 0.004000 -0.001391 -0.001490 -0.004755
C3 C4 0.004000 -0.005666 0.002632 0.002742
C3 C5 0.004000 -0.007497 0.009076 0.000571
C3 C7 0.004000 -0.007190 0.016415 0.003927
C3 C1 0.004000 0.000237 0.008097 0.003328
C4 C5 0.004000 -0.003878 0.009523 -0.002079
C4 C6 0.004000 0.000778 0.018815 0.004080
C5 C6 0.004000 0.006171 0.010275 0.009606
C5 C7 0.004000 0.007672 0.005885 0.006181
C5 C8 0.004000 -0.006924 0.004832 0.002436
C6 C7 0.004000 0.002578 -0.001655 0.002474
C7 C1 0.004000 -0.002783 -0.003394 -0.002012
N51 C52 0.004000 -0.002390 0.001409 -0.001805
N51 C53 0.004000 -0.005440 0.000330 0.001542
N51 C55 0.004000 0.001442 0.002314 -0.001187
N51 C56 0.004000 0.000213 0.000348 -0.001259
N52 C53 0.004000 -0.002939 -0.005755 -0.003340
N52 C54 0.004000 -0.005450 -0.002884 0.003766
N52 C55 0.004000 0.000215 0.000130 -0.004286
N52 C58 0.004000 0.000246 0.005580 -0.001769
C52 C53 0.004000 -0.007193 0.002742 0.001617
C52 C54 0.004000 -0.001873 0.013059 0.003894
C52 C56 0.004000 0.000153 0.000410 -0.000724
C53 C54 0.004000 0.008174 0.009199 -0.000834
C53 C55 0.004000 0.004784 0.005513 0.002109
C54 C55 0.004000 0.007924 0.003337 0.006618
C54 C56 0.004000 0.005957 0.001623 -0.004054
C54 C58 0.004000 -0.006391 0.002475 -0.004976
C55 C56 0.004000 -0.000247 -0.002298 -0.001037
